data_7011539
loop_
_publ_author_name
'Pelagatti, Paolo'
'Bacchi, Alessia'
'Bobbio, Carla'
'Carcelli, Mauro'
'Costa, Mirco'
'Fochi, Andrea'
'Pelizzi, Corrado'

_publ_section_title
;
 Reactivity of Rh(i) and Rh(iii) complexes containing a PNO hydrazonic
 ligand toward HCl
;
_journal_issue 8
_journal_name_full 'Journal of the Chemical Society, Dalton Transactions'
_journal_page_first 1820
_journal_paper_doi 10.1039/b201174n
_journal_year 2002
_chemical_formula_sum 'C32 H38 Cl2 N2 O4 P Rh S3'
_chemical_formula_weight 815.63
_space_group_IT_number 14
_symmetry_cell_setting monoclinic
_symmetry_space_group_name_Hall '-P 2ybc'
_symmetry_space_group_name_H-M 'P 1 21/c 1'
_atom_sites_solution_hydrogens geom
_atom_sites_solution_primary direct
_atom_sites_solution_secondary difmap
_audit_creation_method SHELXL-97
_cell_angle_alpha 90.00
_cell_angle_beta 92.10(5)
_cell_angle_gamma 90.00
_cell_formula_units_Z 4
_cell_length_a 13.939(5)
_cell_length_b 12.862(5)
_cell_length_c 20.133(5)
_cell_measurement_reflns_used 25
_cell_measurement_temperature 293(2)
_cell_measurement_theta_max 32
_cell_measurement_theta_min 18
_cell_volume 3607(2)
_computing_structure_refinement 'SHELXL-97 (Sheldrick, 1997)'
_computing_structure_solution 'SIR97 (Altomare et al., 1997)'
_diffrn_ambient_temperature 293(2)
_diffrn_measured_fraction_theta_full 0.996
_diffrn_measured_fraction_theta_max 0.996
_diffrn_measurement_device_type 'CAD4 diffractometer'
_diffrn_measurement_method '\w/2\q scan'
_diffrn_radiation_monochromator graphite
_diffrn_radiation_source 'fine-focus sealed tube'
_diffrn_radiation_type CuK\a
_diffrn_radiation_wavelength 1.54178
_diffrn_reflns_av_R_equivalents 0.0287
_diffrn_reflns_av_sigmaI/netI 0.0456
_diffrn_reflns_limit_h_max 16
_diffrn_reflns_limit_h_min -16
_diffrn_reflns_limit_k_max 15
_diffrn_reflns_limit_k_min 0
_diffrn_reflns_limit_l_max 24
_diffrn_reflns_limit_l_min 0
_diffrn_reflns_number 6996
_diffrn_reflns_theta_full 70.02
_diffrn_reflns_theta_max 70.02
_diffrn_reflns_theta_min 3.17
_diffrn_standards_decay_% 0
_diffrn_standards_interval_count 100
_diffrn_standards_number 1
_exptl_absorpt_coefficient_mu 7.545
_exptl_crystal_colour yellow
_exptl_crystal_density_diffrn 1.502
_exptl_crystal_density_method 'not measured'
_exptl_crystal_description 'irregular prisms'
_exptl_crystal_F_000 1672
_exptl_crystal_size_max 0.4
_exptl_crystal_size_mid 0.4
_exptl_crystal_size_min 0.3
_refine_diff_density_max 1.830
_refine_diff_density_min -0.737
_refine_diff_density_rms 0.114
_refine_ls_extinction_method none
_refine_ls_goodness_of_fit_ref 0.934
_refine_ls_hydrogen_treatment mixed
_refine_ls_matrix_type full
_refine_ls_number_parameters 444
_refine_ls_number_reflns 6806
_refine_ls_number_restraints 96
_refine_ls_restrained_S_all 0.936
_refine_ls_R_factor_all 0.0871
_refine_ls_R_factor_gt 0.0606
_refine_ls_shift/su_max 0.002
_refine_ls_shift/su_mean 0.000
_refine_ls_structure_factor_coef Fsqd
_refine_ls_weighting_details 'calc w=1/[\s^2^(Fo^2^)+(0.1368P)^2^+0.0000P] where P=(Fo^2^+2Fc^2^)/3'
_refine_ls_weighting_scheme calc
_refine_ls_wR_factor_gt 0.1728
_refine_ls_wR_factor_ref 0.1973
_reflns_number_gt 4396
_reflns_number_total 6806
_reflns_threshold_expression >2sigma(I)
_cod_data_source_file b201174n.txt
_cod_data_source_block Compound-6
_cod_original_sg_symbol_H-M P21/c
_cod_database_code 7011539

loop_
_symmetry_equiv_pos_as_xyz
'x, y, z'
'-x, y+1/2, -z+1/2'
'-x, -y, -z'
'x, -y-1/2, z-1/2'

loop_
_atom_site_label
_atom_site_type_symbol
_atom_site_fract_x
_atom_site_fract_y
_atom_site_fract_z
_atom_site_U_iso_or_equiv
_atom_site_adp_type
_atom_site_occupancy
_atom_site_symmetry_multiplicity
_atom_site_calc_flag
_atom_site_refinement_flags
_atom_site_disorder_assembly
_atom_site_disorder_group
Rh Rh 0.06921(3) 0.11459(3) 0.33824(2) 0.04715(17) Uani 1 1 d . . .
Cl1 Cl 0.05746(10) -0.06857(12) 0.34678(7) 0.0584(4) Uani 1 1 d . . .
Cl2 Cl 0.10626(12) 0.10941(13) 0.22501(7) 0.0641(4) Uani 1 1 d . . .
S1 S 0.06887(10) 0.29266(11) 0.34025(7) 0.0533(4) Uani 1 1 d . . .
O2 O 0.1134(4) 0.3356(4) 0.4008(2) 0.0696(12) Uani 1 1 d . . .
C27 C -0.0512(5) 0.3390(5) 0.3310(4) 0.0730(19) Uani 1 1 d . . .
H27A H -0.0865 0.3188 0.3690 0.109 Uiso 1 1 calc R . .
H27B H -0.0811 0.3098 0.2916 0.109 Uiso 1 1 calc R . .
H27C H -0.0508 0.4135 0.3275 0.109 Uiso 1 1 calc R . .
C28 C 0.1206(6) 0.3520(6) 0.2696(3) 0.0715(18) Uani 1 1 d . . .
H28A H 0.1148 0.4262 0.2728 0.107 Uiso 1 1 calc R . .
H28B H 0.0876 0.3282 0.2298 0.107 Uiso 1 1 calc R . .
H28C H 0.1872 0.3334 0.2683 0.107 Uiso 1 1 calc R . .
P1 P 0.22521(11) 0.10468(12) 0.37293(7) 0.0499(4) Uani 1 1 d . . .
O1 O -0.0771(3) 0.1138(3) 0.31365(19) 0.0520(9) Uani 1 1 d . . .
N1 N 0.0167(3) 0.1151(3) 0.4293(2) 0.0444(10) Uani 1 1 d . . .
N2 N -0.0831(3) 0.1105(4) 0.4291(3) 0.0517(11) Uani 1 1 d . . .
C1 C 0.2380(4) 0.1266(4) 0.4618(3) 0.0518(13) Uani 1 1 d . . .
C2 C 0.3310(5) 0.1417(6) 0.4899(3) 0.0656(17) Uani 1 1 d . . .
H2 H 0.3829 0.1427 0.4622 0.079 Uiso 1 1 calc R . .
C3 C 0.3474(5) 0.1551(6) 0.5574(4) 0.0721(18) Uani 1 1 d . . .
H3 H 0.4096 0.1647 0.5746 0.086 Uiso 1 1 calc R . .
C4 C 0.2713(5) 0.1541(6) 0.5991(3) 0.0694(18) Uani 1 1 d . . .
H4 H 0.2818 0.1626 0.6446 0.083 Uiso 1 1 calc R . .
C5 C 0.1798(5) 0.1406(5) 0.5732(3) 0.0611(16) Uani 1 1 d . . .
H5 H 0.1287 0.1409 0.6016 0.073 Uiso 1 1 calc R . .
C6 C 0.1613(4) 0.1263(4) 0.5047(3) 0.0500(13) Uani 1 1 d . . .
C7 C 0.0582(4) 0.1162(4) 0.4863(3) 0.0493(12) Uani 1 1 d . . .
H7 H 0.0178 0.1097 0.5218 0.059 Uiso 1 1 calc R . .
C8 C -0.1234(4) 0.1111(4) 0.3695(3) 0.0480(12) Uani 1 1 d . . .
C9 C -0.2296(4) 0.1099(4) 0.3637(3) 0.0544(14) Uani 1 1 d . . .
C10 C -0.2836(5) 0.1332(6) 0.4180(4) 0.076(2) Uani 1 1 d . . .
H10 H -0.2532 0.1519 0.4581 0.091 Uiso 1 1 calc R . .
C11 C -0.3819(6) 0.1287(8) 0.4128(5) 0.092(3) Uani 1 1 d . . .
H11 H -0.4178 0.1427 0.4498 0.110 Uiso 1 1 calc R . .
C12 C -0.4276(5) 0.1040(7) 0.3537(5) 0.085(3) Uani 1 1 d . . .
H12 H -0.4942 0.1000 0.3507 0.102 Uiso 1 1 calc R . .
C13 C -0.3748(5) 0.0850(6) 0.2985(4) 0.0710(19) Uani 1 1 d . . .
H13 H -0.4061 0.0710 0.2579 0.085 Uiso 1 1 calc R . .
C14 C -0.2748(5) 0.0867(5) 0.3031(4) 0.0641(16) Uani 1 1 d . . .
H14 H -0.2390 0.0724 0.2661 0.077 Uiso 1 1 calc R . .
C15 C 0.2824(4) -0.0217(5) 0.3587(4) 0.0598(15) Uani 1 1 d . . .
C16 C 0.3296(5) -0.0761(6) 0.4095(4) 0.0716(18) Uani 1 1 d . . .
H16 H 0.3330 -0.0487 0.4522 0.086 Uiso 1 1 calc R . .
C17 C 0.3722(6) -0.1721(6) 0.3967(5) 0.087(2) Uani 1 1 d . . .
H17 H 0.4053 -0.2069 0.4309 0.104 Uiso 1 1 calc R . .
C18 C 0.3660(6) -0.2160(6) 0.3343(5) 0.085(2) Uani 1 1 d . . .
H18 H 0.3945 -0.2800 0.3265 0.102 Uiso 1 1 calc R . .
C19 C 0.3173(6) -0.1644(7) 0.2840(5) 0.086(2) Uani 1 1 d . . .
H19 H 0.3126 -0.1936 0.2417 0.103 Uiso 1 1 calc R . .
C20 C 0.2748(5) -0.0682(6) 0.2958(4) 0.0725(18) Uani 1 1 d . . .
H20 H 0.2409 -0.0346 0.2614 0.087 Uiso 1 1 calc R . .
C21 C 0.3066(4) 0.1981(5) 0.3361(3) 0.0563(14) Uani 1 1 d . . .
C22 C 0.3291(5) 0.2916(6) 0.3667(4) 0.0702(18) Uani 1 1 d . . .
H22 H 0.3033 0.3078 0.4073 0.084 Uiso 1 1 calc R . .
C23 C 0.3901(6) 0.3613(6) 0.3370(5) 0.087(3) Uani 1 1 d . . .
H23 H 0.4050 0.4242 0.3577 0.104 Uiso 1 1 calc R . .
C24 C 0.4288(6) 0.3373(7) 0.2764(5) 0.089(3) Uani 1 1 d . . .
H24 H 0.4705 0.3834 0.2567 0.107 Uiso 1 1 calc R . .
C25 C 0.4058(5) 0.2472(7) 0.2463(4) 0.078(2) Uani 1 1 d . . .
H25 H 0.4314 0.2319 0.2054 0.094 Uiso 1 1 calc R . .
C26 C 0.3455(5) 0.1773(6) 0.2745(3) 0.0653(17) Uani 1 1 d . . .
H26 H 0.3303 0.1156 0.2526 0.078 Uiso 1 1 calc R . .
S2 S 0.8942(3) 0.1832(2) 0.04882(16) 0.1373(12) Uani 1 1 d D . .
O3 O 0.8392(7) 0.1351(7) -0.0082(5) 0.158(3) Uani 1 1 d D . .
C29 C 1.0018(9) 0.1234(12) 0.0548(6) 0.170(6) Uani 1 1 d D . .
H29A H 0.9927 0.0494 0.0537 0.255 Uiso 1 1 calc R . .
H29B H 1.0341 0.1426 0.0959 0.255 Uiso 1 1 calc R . .
H29C H 1.0398 0.1442 0.0183 0.255 Uiso 1 1 calc R . .
C30 C 0.8532(9) 0.1316(11) 0.1205(6) 0.165(6) Uani 1 1 d D . .
H30A H 0.7854 0.1435 0.1224 0.248 Uiso 1 1 calc R . .
H30B H 0.8855 0.1641 0.1579 0.248 Uiso 1 1 calc R . .
H30C H 0.8656 0.0582 0.1214 0.248 Uiso 1 1 calc R . .
S3 S 0.3808(5) 0.4579(6) 0.5608(5) 0.189(3) Uani 0.70 1 d PDU A 1
O4 O 0.4580(14) 0.4239(16) 0.6069(15) 0.193(9) Uani 0.70 1 d PDU A 1
C31 C 0.395(2) 0.5830(14) 0.5436(18) 0.223(15) Uani 0.70 1 d PDU A 1
H31A H 0.4553 0.5934 0.5237 0.334 Uiso 0.70 1 calc PR A 1
H31B H 0.3924 0.6227 0.5839 0.334 Uiso 0.70 1 calc PR A 1
H31C H 0.3438 0.6052 0.5133 0.334 Uiso 0.70 1 calc PR A 1
C32 C 0.2702(14) 0.414(2) 0.555(2) 0.253(16) Uani 0.70 1 d PDU A 1
H32A H 0.2707 0.3430 0.5392 0.379 Uiso 0.70 1 calc PR A 1
H32B H 0.2331 0.4557 0.5239 0.379 Uiso 0.70 1 calc PR A 1
H32C H 0.2421 0.4163 0.5975 0.379 Uiso 0.70 1 calc PR A 1
S31 S 0.3571(11) 0.5008(11) 0.6142(5) 0.137(4) Uani 0.30 1 d PDU B 2
C321 C 0.437(5) 0.403(5) 0.614(4) 0.173(18) Uani 0.30 1 d PDU B 2
H32D H 0.4387 0.3697 0.6568 0.259 Uiso 0.30 1 calc PR B 2
H32E H 0.4991 0.4304 0.6052 0.259 Uiso 0.30 1 calc PR B 2
H32F H 0.4179 0.3539 0.5804 0.259 Uiso 0.30 1 calc PR B 2
C311 C 0.358(4) 0.611(2) 0.571(3) 0.167(19) Uani 0.30 1 d PDU B 2
H31D H 0.2935 0.6371 0.5658 0.251 Uiso 0.30 1 calc PR B 2
H31E H 0.3826 0.5975 0.5278 0.251 Uiso 0.30 1 calc PR B 2
H31F H 0.3976 0.6610 0.5938 0.251 Uiso 0.30 1 calc PR B 2
O41 O 0.2686(18) 0.454(3) 0.5940(15) 0.139(10) Uani 0.30 1 d PDU B 2

loop_
_atom_site_aniso_label
_atom_site_aniso_U_11
_atom_site_aniso_U_22
_atom_site_aniso_U_33
_atom_site_aniso_U_23
_atom_site_aniso_U_13
_atom_site_aniso_U_12
Rh 0.0463(3) 0.0487(2) 0.0465(3) -0.00069(18) 0.00185(17) -0.00229(18)
Cl1 0.0609(8) 0.0475(8) 0.0672(9) -0.0082(7) 0.0045(7) -0.0047(6)
Cl2 0.0697(10) 0.0749(10) 0.0477(8) -0.0022(7) 0.0043(6) -0.0014(7)
S1 0.0575(9) 0.0463(8) 0.0560(8) 0.0051(6) 0.0023(6) -0.0021(6)
O2 0.091(3) 0.054(3) 0.064(3) -0.003(2) -0.001(2) -0.009(2)
C27 0.070(4) 0.051(4) 0.098(5) 0.014(4) 0.006(4) 0.013(3)
C28 0.087(5) 0.063(4) 0.065(4) 0.018(3) 0.006(3) -0.007(4)
P1 0.0473(8) 0.0539(9) 0.0484(8) -0.0005(6) 0.0022(6) -0.0018(6)
O1 0.042(2) 0.064(3) 0.049(2) 0.0032(18) -0.0048(16) -0.0023(17)
N1 0.048(2) 0.034(2) 0.052(3) -0.0014(19) 0.0069(19) -0.0002(18)
N2 0.043(2) 0.053(3) 0.059(3) 0.000(2) 0.004(2) -0.003(2)
C1 0.055(3) 0.046(3) 0.054(3) -0.002(2) -0.002(2) -0.007(2)
C2 0.057(4) 0.079(5) 0.061(4) 0.004(3) 0.004(3) -0.007(3)
C3 0.059(4) 0.087(5) 0.069(4) 0.006(4) -0.013(3) -0.005(4)
C4 0.081(5) 0.069(4) 0.057(4) 0.005(3) -0.011(3) -0.014(4)
C5 0.064(4) 0.063(4) 0.057(4) 0.004(3) 0.003(3) -0.005(3)
C6 0.060(3) 0.038(3) 0.051(3) 0.002(2) -0.001(2) -0.002(2)
C7 0.055(3) 0.041(3) 0.052(3) 0.004(2) 0.006(2) -0.001(2)
C8 0.052(3) 0.038(3) 0.054(3) 0.004(2) 0.003(2) 0.002(2)
C9 0.054(3) 0.044(3) 0.066(4) 0.004(3) 0.005(3) 0.004(2)
C10 0.055(4) 0.106(6) 0.066(4) 0.008(4) 0.009(3) 0.011(4)
C11 0.056(4) 0.134(8) 0.085(6) 0.013(5) 0.006(4) 0.011(4)
C12 0.043(4) 0.103(6) 0.110(6) 0.030(5) 0.002(4) 0.000(4)
C13 0.059(4) 0.070(5) 0.083(5) 0.010(4) -0.007(3) 0.000(3)
C14 0.063(4) 0.057(4) 0.073(4) -0.002(3) 0.000(3) 0.002(3)
C15 0.047(3) 0.056(4) 0.076(4) 0.004(3) 0.011(3) 0.003(3)
C16 0.065(4) 0.065(4) 0.085(5) 0.005(4) 0.002(4) 0.004(3)
C17 0.074(5) 0.070(5) 0.116(7) 0.020(5) 0.003(4) 0.014(4)
C18 0.069(5) 0.072(5) 0.115(7) -0.008(5) 0.029(5) 0.009(4)
C19 0.095(6) 0.071(5) 0.093(6) -0.017(4) 0.026(5) 0.004(4)
C20 0.070(4) 0.076(5) 0.072(4) -0.006(4) 0.009(3) -0.003(4)
C21 0.048(3) 0.058(4) 0.063(4) 0.006(3) 0.004(3) -0.004(3)
C22 0.063(4) 0.068(5) 0.079(5) 0.008(4) 0.003(3) -0.001(3)
C23 0.068(5) 0.067(5) 0.124(7) 0.017(5) -0.005(5) -0.017(4)
C24 0.068(5) 0.080(6) 0.121(7) 0.045(5) 0.023(5) 0.004(4)
C25 0.065(4) 0.095(6) 0.075(5) 0.030(4) 0.013(4) 0.011(4)
C26 0.056(4) 0.074(5) 0.066(4) 0.017(3) 0.000(3) 0.001(3)
S2 0.220(4) 0.0760(17) 0.113(2) 0.0145(15) -0.029(2) -0.0111(19)
O3 0.189(9) 0.144(7) 0.138(7) 0.013(5) -0.054(7) -0.013(6)
C29 0.157(13) 0.262(19) 0.090(8) 0.048(9) -0.011(8) 0.017(11)
C30 0.135(11) 0.225(17) 0.137(11) 0.042(10) 0.040(9) 0.066(10)
S3 0.146(5) 0.153(5) 0.269(8) 0.081(6) 0.016(5) 0.011(4)
O4 0.150(12) 0.118(11) 0.31(2) 0.085(13) -0.025(12) -0.016(10)
C31 0.14(2) 0.168(15) 0.36(4) 0.13(2) 0.03(2) 0.029(13)
C32 0.168(15) 0.18(2) 0.41(4) 0.01(3) -0.06(2) -0.005(16)
S31 0.178(11) 0.149(9) 0.086(6) -0.006(6) 0.018(7) -0.025(8)
C321 0.17(3) 0.14(3) 0.20(3) 0.10(3) -0.04(3) -0.03(2)
C311 0.14(4) 0.065(17) 0.29(4) -0.010(19) -0.04(4) -0.025(17)
O41 0.144(15) 0.12(2) 0.16(2) 0.024(17) 0.072(15) -0.018(13)

loop_
_atom_type_symbol
_atom_type_description
_atom_type_scat_dispersion_real
_atom_type_scat_dispersion_imag
_atom_type_scat_source
C C 0.0181 0.0091 'International Tables Vol C Tables 4.2.6.8 and 6.1.1.4'
H H 0.0000 0.0000 'International Tables Vol C Tables 4.2.6.8 and 6.1.1.4'
N N 0.0311 0.0180 'International Tables Vol C Tables 4.2.6.8 and 6.1.1.4'
O O 0.0492 0.0322 'International Tables Vol C Tables 4.2.6.8 and 6.1.1.4'
P P 0.2955 0.4335 'International Tables Vol C Tables 4.2.6.8 and 6.1.1.4'
Cl Cl 0.3639 0.7018 'International Tables Vol C Tables 4.2.6.8 and 6.1.1.4'
Rh Rh 0.0927 3.6045 'International Tables Vol C Tables 4.2.6.8 and 6.1.1.4'
S S 0.3331 0.5567 'International Tables Vol C Tables 4.2.6.8 and 6.1.1.4'

loop_
_geom_angle_atom_site_label_1
_geom_angle_atom_site_label_2
_geom_angle_atom_site_label_3
_geom_angle
_geom_angle_site_symmetry_1
_geom_angle_site_symmetry_3
_geom_angle_publ_flag
N1 Rh O1 80.18(18) . . ?
N1 Rh P1 95.57(14) . . ?
O1 Rh P1 174.49(11) . . ?
N1 Rh S1 88.82(13) . . ?
O1 Rh S1 90.36(12) . . ?
P1 Rh S1 93.07(6) . . ?
N1 Rh Cl2 171.07(14) . . ?
O1 Rh Cl2 91.00(13) . . ?
P1 Rh Cl2 93.15(7) . . ?
S1 Rh Cl2 92.64(6) . . ?
N1 Rh Cl1 84.73(13) . . ?
O1 Rh Cl1 86.71(12) . . ?
P1 Rh Cl1 89.41(5) . . ?
S1 Rh Cl1 173.28(6) . . ?
Cl2 Rh Cl1 93.46(6) . . ?
O2 S1 C27 109.3(3) . . ?
O2 S1 C28 109.4(3) . . ?
C27 S1 C28 100.3(4) . . ?
O2 S1 Rh 113.1(2) . . ?
C27 S1 Rh 109.6(2) . . ?
C28 S1 Rh 114.3(3) . . ?
C1 P1 C21 105.0(3) . . ?
C1 P1 C15 105.3(3) . . ?
C21 P1 C15 103.8(3) . . ?
C1 P1 Rh 110.8(2) . . ?
C21 P1 Rh 116.2(2) . . ?
C15 P1 Rh 114.8(2) . . ?
C8 O1 Rh 107.7(3) . . ?
C7 N1 N2 115.2(5) . . ?
C7 N1 Rh 131.4(4) . . ?
N2 N1 Rh 113.4(3) . . ?
C8 N2 N1 113.5(5) . . ?
C6 C1 C2 117.8(6) . . ?
C6 C1 P1 123.9(4) . . ?
C2 C1 P1 118.3(5) . . ?
C3 C2 C1 122.0(6) . . ?
C4 C3 C2 119.7(6) . . ?
C5 C4 C3 119.8(6) . . ?
C4 C5 C6 121.6(6) . . ?
C1 C6 C5 119.2(6) . . ?
C1 C6 C7 127.2(5) . . ?
C5 C6 C7 113.5(5) . . ?
N1 C7 C6 129.5(5) . . ?
N2 C8 O1 125.2(5) . . ?
N2 C8 C9 117.9(5) . . ?
O1 C8 C9 116.9(5) . . ?
C10 C9 C14 120.0(6) . . ?
C10 C9 C8 120.5(6) . . ?
C14 C9 C8 119.6(6) . . ?
C11 C10 C9 120.1(8) . . ?
C12 C11 C10 120.6(8) . . ?
C11 C12 C13 119.9(7) . . ?
C12 C13 C14 120.4(7) . . ?
C9 C14 C13 118.9(7) . . ?
C16 C15 C20 118.0(7) . . ?
C16 C15 P1 121.9(6) . . ?
C20 C15 P1 120.0(5) . . ?
C15 C16 C17 120.3(8) . . ?
C18 C17 C16 121.2(8) . . ?
C19 C18 C17 119.3(8) . . ?
C18 C19 C20 120.3(8) . . ?
C19 C20 C15 121.0(7) . . ?
C22 C21 C26 118.2(6) . . ?
C22 C21 P1 121.7(5) . . ?
C26 C21 P1 120.1(5) . . ?
C21 C22 C23 120.3(8) . . ?
C22 C23 C24 119.9(8) . . ?
C25 C24 C23 119.7(7) . . ?
C24 C25 C26 121.4(8) . . ?
C25 C26 C21 120.5(7) . . ?
O3 S2 C29 107.3(7) . . ?
O3 S2 C30 108.2(7) . . ?
C29 S2 C30 95.0(6) . . ?
O4 S3 C32 127.6(17) . . ?
O4 S3 C31 109.6(16) . . ?
C32 S3 C31 115.8(16) . . ?
O41 S31 C311 103(2) . . ?
O41 S31 C321 105(4) . . ?
C311 S31 C321 128(4) . . ?

loop_
_geom_bond_atom_site_label_1
_geom_bond_atom_site_label_2
_geom_bond_distance
_geom_bond_site_symmetry_2
_geom_bond_publ_flag
Rh N1 1.998(5) . ?
Rh O1 2.081(4) . ?
Rh P1 2.2630(18) . ?
Rh S1 2.2906(18) . ?
Rh Cl2 2.3567(17) . ?
Rh Cl1 2.3683(18) . ?
S1 O2 1.457(5) . ?
S1 C27 1.781(7) . ?
S1 C28 1.789(7) . ?
P1 C1 1.814(6) . ?
P1 C21 1.828(6) . ?
P1 C15 1.837(7) . ?
O1 C8 1.316(7) . ?
N1 C7 1.267(7) . ?
N1 N2 1.392(6) . ?
N2 C8 1.306(7) . ?
C1 C6 1.398(8) . ?
C1 C2 1.408(9) . ?
C2 C3 1.380(9) . ?
C3 C4 1.377(10) . ?
C4 C5 1.371(9) . ?
C5 C6 1.405(8) . ?
C6 C7 1.477(8) . ?
C8 C9 1.480(8) . ?
C9 C10 1.383(9) . ?
C9 C14 1.384(9) . ?
C10 C11 1.372(10) . ?
C11 C12 1.366(12) . ?
C12 C13 1.375(11) . ?
C13 C14 1.394(9) . ?
C15 C16 1.385(10) . ?
C15 C20 1.401(9) . ?
C16 C17 1.398(11) . ?
C17 C18 1.376(12) . ?
C18 C19 1.371(12) . ?
C19 C20 1.396(11) . ?
C21 C22 1.382(9) . ?
C21 C26 1.397(9) . ?
C22 C23 1.386(10) . ?
C23 C24 1.387(13) . ?
C24 C25 1.340(12) . ?
C25 C26 1.369(10) . ?
S2 O3 1.491(8) . ?
S2 C29 1.686(11) . ?
S2 C30 1.705(11) . ?
S3 O4 1.462(18) . ?
S3 C32 1.644(16) . ?
S3 C31 1.658(15) . ?
S31 O41 1.418(18) . ?
S31 C311 1.662(17) . ?
S31 C321 1.674(18) . ?
